data_7039151
loop_
_publ_author_name
'Braum\"uller, Markus'
'Schulz, Martin'
'Staniszewska, Magdalena'
'Sorsche, Dieter'
'Wunderlin, Markus'
'Popp, J\"urgen'
'Guthmuller, Julien'
'Dietzek, Benjamin'
'Rau, Sven'

_publ_section_title
;
 Synthesis and characterization of ruthenium and rhenium dyes with
 phosphonate anchoring groups.
;
_journal_issue 22
_journal_name_full 'Dalton transactions (Cambridge, England : 2003)'
_journal_page_first 9216
_journal_page_last 9228
_journal_paper_doi 10.1039/c6dt01047d
_journal_volume 45
_journal_year 2016
_chemical_formula_moiety 'C35 H34 Cl N2 O9 P2 Re'
_chemical_formula_sum 'C35 H34 Cl N2 O9 P2 Re'
_chemical_formula_weight 910.23
_chemical_name_common Re-L1
_space_group_IT_number 2
_symmetry_cell_setting triclinic
_symmetry_Int_Tables_number 2
_symmetry_space_group_name_Hall '-P 1'
_symmetry_space_group_name_H-M 'P -1'
_atom_sites_solution_hydrogens geom
_audit_creation_date 2016-03-14T16:24:32-00:00
_audit_creation_method 'WinGX routine CIF_UPDATE'
_audit_update_record
;
2016-03-15 deposited with the CCDC.
2016-04-28 downloaded from the CCDC.
;
_cell_angle_alpha 98.3880(10)
_cell_angle_beta 90.293(2)
_cell_angle_gamma 99.121(2)
_cell_formula_units_Z 4
_cell_length_a 7.7823(2)
_cell_length_b 17.7372(3)
_cell_length_c 26.8707(4)
_cell_measurement_reflns_used 17058
_cell_measurement_temperature 150(2)
_cell_measurement_theta_max 28.778
_cell_measurement_theta_min 3.449
_cell_volume 3621.54(13)
_computing_cell_refinement
;
        CrysAlisPro, Agilent Technologies,
        Version 1.171.36.28 (release 01-02-2013 CrysAlis171 .NET)
        (compiled Feb  1 2013,16:14:44)
;
_computing_data_collection
;
        CrysAlisPro, Agilent Technologies,
        Version 1.171.36.28 (release 01-02-2013 CrysAlis171 .NET)
        (compiled Feb  1 2013,16:14:44)
;
_computing_data_reduction
;
        CrysAlisPro, Agilent Technologies,
        Version 1.171.36.28 (release 01-02-2013 CrysAlis171 .NET)
        (compiled Feb  1 2013,16:14:44)
;
_computing_structure_refinement 'SHELXL-2013 (Sheldrick, 2013)'
_diffrn_ambient_temperature 150(2)
_diffrn_detector_area_resol_mean 10.3385
_diffrn_measured_fraction_theta_full 0.997
_diffrn_measured_fraction_theta_max 0.998
_diffrn_measurement_device_type 'SuperNova, Dual, Cu at zero, Atlas'
_diffrn_measurement_method '\w scans'
_diffrn_orient_matrix_UB_11 0.0072552
_diffrn_orient_matrix_UB_12 -0.0397391
_diffrn_orient_matrix_UB_13 -0.002649
_diffrn_orient_matrix_UB_21 -0.0843744
_diffrn_orient_matrix_UB_22 -0.0096489
_diffrn_orient_matrix_UB_23 -0.0115198
_diffrn_orient_matrix_UB_31 0.0368309
_diffrn_orient_matrix_UB_32 0.0022564
_diffrn_orient_matrix_UB_33 -0.0239335
_diffrn_radiation_monochromator mirror
_diffrn_radiation_probe x-ray
_diffrn_radiation_type MoK\a
_diffrn_radiation_wavelength 0.71073
_diffrn_reflns_av_R_equivalents 0.0325
_diffrn_reflns_av_unetI/netI 0.0537
_diffrn_reflns_Laue_measured_fraction_full 0.997
_diffrn_reflns_Laue_measured_fraction_max 0.998
_diffrn_reflns_limit_h_max 9
_diffrn_reflns_limit_h_min -8
_diffrn_reflns_limit_k_max 22
_diffrn_reflns_limit_k_min -21
_diffrn_reflns_limit_l_max 33
_diffrn_reflns_limit_l_min -33
_diffrn_reflns_number 38852
_diffrn_reflns_point_group_measured_fraction_full 0.997
_diffrn_reflns_point_group_measured_fraction_max 0.998
_diffrn_reflns_theta_full 25.242
_diffrn_reflns_theta_max 26.371
_diffrn_reflns_theta_min 3.401
_exptl_absorpt_coefficient_mu 3.573
_exptl_absorpt_correction_T_max 1
_exptl_absorpt_correction_T_min 0.90876
_exptl_absorpt_correction_type multi-scan
_exptl_absorpt_process_details
;
        CrysAlisPro, Agilent Technologies,
        Version 1.171.36.28 (release 01-02-2013 CrysAlis171 .NET)
        (compiled Feb  1 2013,16:14:44)
        Empirical absorption correction using spherical harmonics,
 implemented in SCALE3 ABSPACK scaling algorithm.
;
_exptl_crystal_colour yellow
_exptl_crystal_density_diffrn 1.669
_exptl_crystal_description fragment
_exptl_crystal_F_000 1808
_exptl_crystal_size_max 0.1
_exptl_crystal_size_mid 0.1
_exptl_crystal_size_min 0.1
_refine_diff_density_max 1.057
_refine_diff_density_min -0.565
_refine_diff_density_rms 0.106
_refine_ls_extinction_method none
_refine_ls_goodness_of_fit_ref 1.038
_refine_ls_hydrogen_treatment constr
_refine_ls_matrix_type full
_refine_ls_number_parameters 901
_refine_ls_number_reflns 14784
_refine_ls_number_restraints 0
_refine_ls_restrained_S_all 1.038
_refine_ls_R_factor_all 0.0488
_refine_ls_R_factor_gt 0.0357
_refine_ls_shift/su_max 0.004
_refine_ls_shift/su_mean 0
_refine_ls_structure_factor_coef Fsqd
_refine_ls_weighting_details
;
 w=1/[\s^2^(Fo^2^)+(0.0293P)^2^+5.8282P]
 where P=(Fo^2^+2Fc^2^)/3
;
_refine_ls_weighting_scheme calc
_refine_ls_wR_factor_gt 0.0746
_refine_ls_wR_factor_ref 0.0801
_reflns_number_gt 12134
_reflns_number_total 14784
_reflns_threshold_expression 'I > 2\s(I)'
_cod_data_source_file c6dt01047d1.cif
_cod_data_source_block Re-L1
_cod_depositor_comments 'Adding full bibliography for 7039148--7039151.cif.'
_cod_database_code 7039151

loop_
_symmetry_equiv_pos_as_xyz
'x, y, z'
'-x, -y, -z'

loop_
_atom_site_label
_atom_site_type_symbol
_atom_site_fract_x
_atom_site_fract_y
_atom_site_fract_z
_atom_site_U_iso_or_equiv
_atom_site_adp_type
_atom_site_occupancy
_atom_site_calc_flag
C1 C 0.3200(7) 0.2766(3) 0.14101(17) 0.0369(11) Uani 1 d
C2 C -0.0226(6) 0.2854(3) 0.14903(16) 0.0349(11) Uani 1 d
C3 C 0.1371(6) 0.2024(3) 0.20581(18) 0.0376(11) Uani 1 d
C4 C 0.5030(6) 0.1794(3) 0.52670(17) 0.0355(11) Uani 1 d
C5 C 0.1588(7) 0.1886(3) 0.52399(17) 0.0340(11) Uani 1 d
C6 C 0.3490(6) 0.2372(3) 0.60901(18) 0.0365(11) Uani 1 d
C7 C 0.3965(5) 0.4183(2) 0.43135(15) 0.0258(9) Uani 1 d
H7 H 0.373 0.4684 0.4329 0.031 Uiso 1 calc
C8 C 0.4730(6) 0.3845(2) 0.38869(15) 0.0278(9) Uani 1 d
C9 C 0.4978(6) 0.3083(2) 0.38817(15) 0.0283(9) Uani 1 d
H9 H 0.5418 0.282 0.3598 0.034 Uiso 1 calc
C10 C 0.4580(6) 0.2720(3) 0.42906(16) 0.0309(10) Uani 1 d
H10 H 0.4791 0.2216 0.4279 0.037 Uiso 1 calc
C11 C 0.3039(6) 0.0614(3) 0.13786(17) 0.0374(11) Uani 1 d
H11 H 0.3141 0.0786 0.1723 0.045 Uiso 1 calc
C12 C 0.3616(6) -0.0062(3) 0.11975(16) 0.0368(11) Uani 1 d
H12 H 0.4132 -0.0327 0.1416 0.044 Uiso 1 calc
C13 C 0.3431(6) -0.0357(2) 0.06829(15) 0.0284(9) Uani 1 d
C14 C 0.2713(5) 0.0097(2) 0.03790(15) 0.0266(9) Uani 1 d
H14 H 0.2574 -0.0068 0.0034 0.032 Uiso 1 calc
C15 C 0.2210(5) 0.0783(2) 0.05804(15) 0.0267(9) Uani 1 d
C16 C 0.1492(5) 0.1296(2) 0.02753(15) 0.0262(9) Uani 1 d
C17 C 0.1361(5) 0.1150(2) -0.02447(15) 0.0264(9) Uani 1 d
H17 H 0.1704 0.0705 -0.0414 0.032 Uiso 1 calc
C18 C 0.0718(5) 0.1665(2) -0.05190(15) 0.0251(9) Uani 1 d
C19 C 0.0247(6) 0.2319(2) -0.02374(16) 0.0311(10) Uani 1 d
H19 H -0.0181 0.2681 -0.04 0.037 Uiso 1 calc
C20 C 0.0408(6) 0.2433(2) 0.02761(16) 0.0303(10) Uani 1 d
H20 H 0.0082 0.2877 0.0453 0.036 Uiso 1 calc
C21 C 0.1426(6) 0.3816(2) 0.59080(16) 0.0311(10) Uani 1 d
H21 H 0.1163 0.3475 0.6139 0.037 Uiso 1 calc
C22 C 0.0819(6) 0.4502(3) 0.59896(16) 0.0312(10) Uani 1 d
H22 H 0.0121 0.4608 0.6263 0.037 Uiso 1 calc
C23 C 0.1236(5) 0.5046(2) 0.56659(15) 0.0256(9) Uani 1 d
C24 C 0.2163(5) 0.4808(2) 0.52441(15) 0.0255(9) Uani 1 d
H24 H 0.2437 0.514 0.5008 0.031 Uiso 1 calc
C25 C 0.2683(5) 0.4096(2) 0.51675(15) 0.0252(9) Uani 1 d
C26 C 0.3551(5) 0.3783(2) 0.47128(15) 0.0244(9) Uani 1 d
C27 C 0.0125(6) 0.6094(3) 0.62397(17) 0.0350(11) Uani 1 d
H27 H -0.0127 0.5756 0.6473 0.042 Uiso 1 calc
C28 C 0.0796(5) 0.5832(2) 0.57760(15) 0.0267(9) Uani 1 d
C29 C 0.1126(6) 0.6362(2) 0.54395(17) 0.0313(10) Uani 1 d
H29 H 0.1545 0.6205 0.5124 0.038 Uiso 1 calc
C30 C 0.0845(6) 0.7111(3) 0.55628(18) 0.0341(10) Uani 1 d
H30 H 0.1084 0.7451 0.533 0.041 Uiso 1 calc
C31 C 0.0215(6) 0.7371(3) 0.60251(18) 0.0335(10) Uani 1 d
C32 C -0.0166(6) 0.6843(3) 0.63559(18) 0.0389(11) Uani 1 d
H32 H -0.0632 0.6999 0.6665 0.047 Uiso 1 calc
C33 C -0.0011(7) 0.8211(3) 0.6170(2) 0.0464(13) Uani 1 d
C34 C 0.5336(6) 0.4288(3) 0.34732(15) 0.0291(10) Uani 1 d
C35 C 0.5098(6) 0.5049(3) 0.34858(17) 0.0368(11) Uani 1 d
H35 H 0.4443 0.5268 0.374 0.044 Uiso 1 calc
C36 C 0.5809(7) 0.5490(3) 0.31311(17) 0.0397(12) Uani 1 d
H36 H 0.5631 0.6 0.3151 0.048 Uiso 1 calc
C37 C 0.6777(7) 0.5180(3) 0.27496(18) 0.0424(12) Uani 1 d
C38 C 0.6938(7) 0.4413(3) 0.27176(19) 0.0472(13) Uani 1 d
H38 H 0.7521 0.4186 0.2449 0.057 Uiso 1 calc
C39 C 0.6250(7) 0.3971(3) 0.30759(18) 0.0416(12) Uani 1 d
H39 H 0.6402 0.3457 0.3049 0.05 Uiso 1 calc
C40 C 0.7677(8) 0.5673(3) 0.23746(19) 0.0505(14) Uani 1 d
C41 C 0.0507(5) 0.1510(2) -0.10722(16) 0.0268(9) Uani 1 d
C42 C -0.0045(6) 0.2041(3) -0.13452(17) 0.0367(11) Uani 1 d
H42 H -0.0222 0.2518 -0.1177 0.044 Uiso 1 calc
C43 C -0.0335(7) 0.1878(3) -0.18552(17) 0.0393(12) Uani 1 d
H43 H -0.0702 0.2246 -0.2027 0.047 Uiso 1 calc
C44 C -0.0087(6) 0.1166(3) -0.21217(16) 0.0329(10) Uani 1 d
C45 C 0.0791(6) 0.0810(3) -0.13430(17) 0.0366(11) Uani 1 d
H45 H 0.1199 0.045 -0.1173 0.044 Uiso 1 calc
C46 C 0.0483(7) 0.0639(3) -0.18540(17) 0.0401(12) Uani 1 d
H46 H 0.0661 0.0162 -0.2022 0.048 Uiso 1 calc
C47 C -0.0512(6) 0.0966(3) -0.26809(17) 0.0380(11) Uani 1 d
C48 C 0.3915(6) -0.1110(2) 0.04700(15) 0.0270(9) Uani 1 d
C49 C 0.4767(7) -0.2324(3) 0.05894(17) 0.0394(12) Uani 1 d
H49 H 0.5111 -0.2637 0.0808 0.047 Uiso 1 calc
C50 C 0.4420(6) -0.1609(3) 0.07782(17) 0.0366(11) Uani 1 d
H50 H 0.4523 -0.1449 0.1124 0.044 Uiso 1 calc
C51 C 0.4614(6) -0.2595(2) 0.00720(17) 0.0315(10) Uani 1 d
C52 C 0.4132(6) -0.2096(3) -0.02402(17) 0.0320(10) Uani 1 d
H52 H 0.4028 -0.2256 -0.0586 0.038 Uiso 1 calc
C53 C 0.3808(6) -0.1372(2) -0.00454(16) 0.0301(10) Uani 1 d
H53 H 0.3509 -0.1049 -0.0264 0.036 Uiso 1 calc
C54 C 0.4883(6) -0.3402(3) -0.01398(18) 0.0391(11) Uani 1 d
N1 N 0.2379(5) 0.36055(19) 0.55142(13) 0.0273(8) Uani 1 d
N2 N 0.3895(4) 0.30543(19) 0.47122(12) 0.0256(8) Uani 1 d
N3 N 0.2332(5) 0.1042(2) 0.10826(13) 0.0302(8) Uani 1 d
N4 N 0.1013(5) 0.19350(19) 0.05388(12) 0.0266(8) Uani 1 d
O1 O 0.4447(5) 0.3226(2) 0.14495(13) 0.0505(9) Uani 1 d
O2 O -0.1045(5) 0.3346(2) 0.15625(13) 0.0490(9) Uani 1 d
O3 O 0.1622(5) 0.2028(2) 0.24805(12) 0.0547(10) Uani 1 d
O4 O 0.5881(5) 0.1320(2) 0.51727(14) 0.0510(9) Uani 1 d
O5 O 0.0335(5) 0.1444(2) 0.51399(13) 0.0461(9) Uani 1 d
O6 O 0.3391(5) 0.2253(2) 0.64994(13) 0.0539(10) Uani 1 d
O7 O 0.3585(5) 0.8643(2) 0.62634(14) 0.0581(10) Uani 1 d
O8 O 0.1644(5) 0.9623(2) 0.65681(16) 0.0599(10) Uani 1 d
O9 O 0.1651(6) 0.8512(2) 0.70202(14) 0.0687(12) Uani 1 d
O10 O 1.0818(5) 0.5334(2) 0.26655(13) 0.0515(9) Uani 1 d
O11 O 1.0063(5) 0.6598(2) 0.30059(12) 0.0471(9) Uani 1 d
O12 O 1.0818(5) 0.6335(2) 0.20689(13) 0.0562(10) Uani 1 d
O13 O 0.3305(5) -0.4205(2) 0.05208(15) 0.0577(10) Uani 1 d
O14 O 0.1349(5) -0.3884(2) -0.01662(19) 0.0756(14) Uani 1 d
O15 O 0.3331(5) -0.48913(19) -0.03414(15) 0.0550(10) Uani 1 d
O16 O -0.3507(5) 0.0000(2) -0.24950(13) 0.0526(10) Uani 1 d
O17 O -0.3645(5) 0.1387(2) -0.26386(12) 0.0465(9) Uani 1 d
O18 O -0.3153(5) 0.0455(2) -0.33630(12) 0.0479(9) Uani 1 d
Cl1 Cl -0.16023(15) 0.10772(6) 0.12011(4) 0.0346(2) Uani 1 d
Cl2 Cl 0.63511(15) 0.35652(6) 0.56416(4) 0.0333(2) Uani 1 d
Re1 Re 0.11202(2) 0.20370(2) 0.13467(2) 0.02970(6) Uani 1 d
Re2 Re 0.36619(2) 0.26039(2) 0.54176(2) 0.02822(6) Uani 1 d
P1 P 0.9988(2) 0.60208(8) 0.25000(5) 0.0458(3) Uani 1 d
P2 P 0.19186(18) 0.87583(7) 0.65043(5) 0.0416(3) Uani 1 d
P3 P 0.30081(18) -0.40951(7) -0.00393(6) 0.0470(3) Uani 1 d
P4 P -0.28320(18) 0.06293(8) -0.27731(5) 0.0392(3) Uani 1 d
C68 C 1.1543(8) 0.7654(3) 0.3612(2) 0.0540(15) Uani 1 d
H68A H 1.2656 0.7946 0.3726 0.081 Uiso 1 calc
H68B H 1.1008 0.7411 0.3882 0.081 Uiso 1 calc
H68C H 1.0812 0.7993 0.3506 0.081 Uiso 1 calc
C67 C 1.1778(8) 0.7052(3) 0.3182(2) 0.0547(15) Uani 1 d
H67A H 1.2326 0.7295 0.2909 0.066 Uiso 1 calc
H67B H 1.2529 0.6713 0.3286 0.066 Uiso 1 calc
C61 C -0.2693(8) -0.0245(3) -0.36469(19) 0.0509(14) Uani 1 d
H61A H -0.3466 -0.0695 -0.3568 0.061 Uiso 1 calc
H61B H -0.1508 -0.0295 -0.3561 0.061 Uiso 1 calc
C70 C 1.1862(8) 0.4129(3) 0.2506(2) 0.0587(16) Uani 1 d
H70A H 1.242 0.3803 0.2263 0.088 Uiso 1 calc
H70B H 1.0737 0.3862 0.2575 0.088 Uiso 1 calc
H70C H 1.2561 0.4259 0.2811 0.088 Uiso 1 calc
C69 C 1.1659(9) 0.4846(3) 0.2302(2) 0.0598(16) Uani 1 d
H69A H 1.2792 0.5117 0.223 0.072 Uiso 1 calc
H69B H 1.0966 0.4718 0.1992 0.072 Uiso 1 calc
C65 C 0.2879(8) 0.8762(3) 0.7450(2) 0.0591(16) Uani 1 d
H65A H 0.2288 0.8996 0.7735 0.071 Uiso 1 calc
H65B H 0.3818 0.9146 0.7364 0.071 Uiso 1 calc
C57 C 0.2760(8) -0.5105(3) -0.0864(2) 0.0587(16) Uani 1 d
H57A H 0.3671 -0.4917 -0.1081 0.07 Uiso 1 calc
H57B H 0.1735 -0.4881 -0.0926 0.07 Uiso 1 calc
C66 C 0.3605(9) 0.8093(4) 0.7589(2) 0.0693(18) Uani 1 d
H66A H 0.4414 0.8265 0.7869 0.104 Uiso 1 calc
H66B H 0.4193 0.7863 0.7307 0.104 Uiso 1 calc
H66C H 0.2676 0.7719 0.7681 0.104 Uiso 1 calc
C58 C 0.2349(10) -0.5964(3) -0.0968(2) 0.072(2) Uani 1 d
H58A H 0.1972 -0.6122 -0.1314 0.107 Uiso 1 calc
H58B H 0.144 -0.6144 -0.0754 0.107 Uiso 1 calc
H58C H 0.3371 -0.618 -0.0905 0.107 Uiso 1 calc
C59 C -0.5300(7) 0.1401(4) -0.2411(2) 0.0609(16) Uani 1 d
H59A H -0.5461 0.1042 -0.2169 0.073 Uiso 1 calc
H59B H -0.6224 0.1247 -0.2667 0.073 Uiso 1 calc
C62 C -0.2861(9) -0.0189(4) -0.4197(2) 0.0703(19) Uani 1 d
H62A H -0.2563 -0.0646 -0.4393 0.105 Uiso 1 calc
H62B H -0.209 0.0256 -0.4272 0.105 Uiso 1 calc
H62C H -0.4039 -0.0143 -0.4279 0.105 Uiso 1 calc
C63 C 0.2576(9) 1.0197(4) 0.6260(3) 0.0703(18) Uani 1 d
H63A H 0.2313 1.0705 0.6386 0.084 Uiso 1 calc
H63B H 0.3821 1.0215 0.6301 0.084 Uiso 1 calc
C60 C -0.5367(9) 0.2198(4) -0.2155(2) 0.0698(18) Uani 1 d
H60A H -0.6473 0.2213 -0.2 0.105 Uiso 1 calc
H60B H -0.5218 0.255 -0.2397 0.105 Uiso 1 calc
H60C H -0.4453 0.2346 -0.1901 0.105 Uiso 1 calc
C64 C 0.2104(10) 1.0016(4) 0.5727(3) 0.086(2) Uani 1 d
H64A H 0.2735 1.0401 0.5551 0.129 Uiso 1 calc
H64B H 0.0877 1.0008 0.5681 0.129 Uiso 1 calc
H64C H 0.2389 0.9519 0.5596 0.129 Uiso 1 calc
C56 C 0.2201(11) -0.5319(5) 0.0904(3) 0.094(3) Uani 1 d
H56A H 0.1231 -0.5533 0.1087 0.141 Uiso 1 calc
H56B H 0.3248 -0.5253 0.1107 0.141 Uiso 1 calc
H56C H 0.2308 -0.5661 0.0599 0.141 Uiso 1 calc
C55 C 0.1940(12) -0.4628(6) 0.0793(5) 0.140(4) Uani 1 d
H55A H 0.1769 -0.4303 0.1105 0.168 Uiso 1 calc
H55B H 0.0865 -0.4708 0.0594 0.168 Uiso 1 calc

loop_
_atom_site_aniso_label
_atom_site_aniso_U_11
_atom_site_aniso_U_22
_atom_site_aniso_U_33
_atom_site_aniso_U_23
_atom_site_aniso_U_13
_atom_site_aniso_U_12
C1 0.044(3) 0.037(3) 0.029(2) -0.002(2) 0.010(2) 0.014(2)
C2 0.039(3) 0.032(3) 0.032(2) -0.002(2) 0.003(2) 0.005(2)
C3 0.038(3) 0.037(3) 0.035(3) -0.001(2) 0.004(2) 0.004(2)
C4 0.037(3) 0.032(3) 0.037(3) 0.003(2) 0.001(2) 0.008(2)
C5 0.045(3) 0.028(2) 0.033(2) 0.008(2) 0.003(2) 0.017(2)
C6 0.044(3) 0.028(2) 0.039(3) 0.007(2) -0.001(2) 0.010(2)
C7 0.025(2) 0.023(2) 0.029(2) 0.0010(17) -0.0028(17) 0.0043(18)
C8 0.026(2) 0.028(2) 0.027(2) 0.0021(18) -0.0039(18) 0.0015(18)
C9 0.027(2) 0.029(2) 0.026(2) -0.0026(18) 0.0003(18) 0.0020(19)
C10 0.034(3) 0.024(2) 0.033(2) -0.0009(18) -0.0012(19) 0.0051(19)
C11 0.048(3) 0.036(3) 0.029(2) -0.002(2) -0.006(2) 0.014(2)
C12 0.044(3) 0.037(3) 0.030(2) 0.006(2) -0.007(2) 0.009(2)
C13 0.026(2) 0.029(2) 0.029(2) 0.0041(18) 0.0000(18) 0.0033(19)
C14 0.025(2) 0.029(2) 0.025(2) 0.0018(18) 0.0015(17) 0.0043(18)
C15 0.025(2) 0.025(2) 0.029(2) 0.0046(18) 0.0029(17) 0.0012(18)
C16 0.021(2) 0.022(2) 0.034(2) 0.0011(18) 0.0007(17) 0.0000(17)
C17 0.023(2) 0.024(2) 0.031(2) -0.0001(18) 0.0029(17) 0.0045(18)
C18 0.019(2) 0.024(2) 0.031(2) 0.0034(17) 0.0022(17) -0.0010(17)
C19 0.030(3) 0.027(2) 0.037(3) 0.0079(19) 0.0006(19) 0.0040(19)
C20 0.034(3) 0.022(2) 0.034(2) 0.0028(18) 0.0012(19) 0.0033(19)
C21 0.035(3) 0.025(2) 0.033(2) 0.0047(19) 0.008(2) 0.0031(19)
C22 0.031(3) 0.030(2) 0.032(2) 0.0024(19) 0.0085(19) 0.0035(19)
C23 0.025(2) 0.023(2) 0.027(2) -0.0011(17) -0.0027(17) 0.0040(18)
C24 0.023(2) 0.025(2) 0.027(2) 0.0031(17) -0.0049(17) 0.0001(18)
C25 0.022(2) 0.025(2) 0.028(2) 0.0018(17) -0.0037(17) 0.0019(17)
C26 0.024(2) 0.022(2) 0.026(2) 0.0003(17) -0.0026(17) 0.0031(17)
C27 0.041(3) 0.031(3) 0.034(2) 0.004(2) 0.003(2) 0.012(2)
C28 0.024(2) 0.024(2) 0.031(2) -0.0007(18) -0.0056(18) 0.0017(18)
C29 0.031(3) 0.025(2) 0.037(2) -0.0021(19) -0.0003(19) 0.0060(19)
C30 0.029(3) 0.028(2) 0.045(3) 0.005(2) -0.003(2) 0.005(2)
C31 0.025(2) 0.025(2) 0.047(3) -0.003(2) -0.007(2) 0.0047(19)
C32 0.041(3) 0.036(3) 0.037(3) -0.009(2) 0.002(2) 0.012(2)
C33 0.044(3) 0.026(3) 0.065(3) -0.011(2) -0.013(3) 0.008(2)
C34 0.028(2) 0.030(2) 0.028(2) 0.0008(18) -0.0027(18) 0.0041(19)
C35 0.046(3) 0.035(3) 0.029(2) 0.002(2) 0.004(2) 0.008(2)
C36 0.055(3) 0.031(3) 0.034(3) 0.006(2) 0.001(2) 0.010(2)
C37 0.051(3) 0.042(3) 0.034(3) 0.009(2) -0.002(2) 0.005(2)
C38 0.059(4) 0.043(3) 0.041(3) 0.007(2) 0.014(2) 0.013(3)
C39 0.051(3) 0.033(3) 0.041(3) 0.005(2) 0.012(2) 0.009(2)
C40 0.064(4) 0.051(3) 0.039(3) 0.018(2) 0.004(3) 0.004(3)
C41 0.024(2) 0.021(2) 0.035(2) 0.0024(18) 0.0021(18) 0.0017(17)
C42 0.046(3) 0.026(2) 0.037(3) 0.001(2) -0.005(2) 0.005(2)
C43 0.051(3) 0.032(3) 0.035(3) 0.010(2) -0.006(2) 0.004(2)
C44 0.029(3) 0.035(3) 0.032(2) 0.002(2) -0.0003(19) 0.001(2)
C45 0.048(3) 0.031(3) 0.035(3) 0.009(2) 0.000(2) 0.015(2)
C46 0.056(3) 0.032(3) 0.033(3) 0.000(2) 0.000(2) 0.016(2)
C47 0.039(3) 0.042(3) 0.030(2) 0.001(2) -0.005(2) 0.003(2)
C48 0.027(2) 0.024(2) 0.031(2) 0.0062(18) -0.0016(18) 0.0036(18)
C49 0.048(3) 0.035(3) 0.038(3) 0.008(2) -0.004(2) 0.013(2)
C50 0.048(3) 0.033(3) 0.029(2) 0.001(2) 0.000(2) 0.012(2)
C51 0.025(2) 0.026(2) 0.042(3) 0.003(2) 0.0021(19) 0.0027(19)
C52 0.030(3) 0.031(2) 0.035(2) 0.005(2) 0.0035(19) 0.004(2)
C53 0.027(2) 0.029(2) 0.036(2) 0.0068(19) -0.0015(19) 0.0058(19)
C54 0.040(3) 0.028(2) 0.049(3) 0.002(2) 0.007(2) 0.009(2)
N1 0.027(2) 0.0214(18) 0.0315(19) 0.0007(15) 0.0019(15) 0.0020(15)
N2 0.0234(19) 0.0244(19) 0.0280(19) 0.0000(15) -0.0023(14) 0.0048(15)
N3 0.033(2) 0.029(2) 0.0277(19) 0.0013(15) -0.0009(16) 0.0049(16)
N4 0.027(2) 0.0222(18) 0.0296(19) 0.0012(15) 0.0009(15) 0.0035(15)
O1 0.044(2) 0.052(2) 0.048(2) -0.0061(17) 0.0067(17) -0.0043(19)
O2 0.052(2) 0.040(2) 0.055(2) -0.0035(17) 0.0054(18) 0.0176(18)
O3 0.066(3) 0.069(3) 0.0278(19) 0.0029(17) 0.0046(17) 0.013(2)
O4 0.053(2) 0.043(2) 0.062(2) 0.0044(18) 0.0020(18) 0.0255(19)
O5 0.044(2) 0.035(2) 0.057(2) 0.0073(16) -0.0059(17) -0.0024(17)
O6 0.080(3) 0.051(2) 0.036(2) 0.0178(17) 0.0040(18) 0.015(2)
O7 0.045(2) 0.059(3) 0.062(2) -0.0093(19) 0.0075(18) 0.0010(19)
O8 0.057(3) 0.034(2) 0.085(3) 0.0010(19) 0.004(2) 0.0029(18)
O9 0.079(3) 0.065(3) 0.048(2) 0.014(2) -0.013(2) -0.032(2)
O10 0.066(3) 0.044(2) 0.046(2) 0.0071(17) 0.0115(18) 0.0121(19)
O11 0.056(2) 0.041(2) 0.0428(19) 0.0063(16) 0.0092(17) 0.0020(17)
O12 0.075(3) 0.049(2) 0.045(2) 0.0143(17) 0.0212(19) 0.004(2)
O13 0.063(3) 0.042(2) 0.069(3) 0.0155(19) 0.021(2) 0.0048(19)
O14 0.044(2) 0.032(2) 0.150(4) 0.006(2) -0.016(3) 0.0101(18)
O15 0.058(3) 0.0277(19) 0.077(3) -0.0074(17) -0.019(2) 0.0138(17)
O16 0.059(2) 0.049(2) 0.046(2) 0.0136(17) -0.0054(17) -0.0098(19)
O17 0.044(2) 0.048(2) 0.047(2) 0.0050(17) 0.0060(16) 0.0095(17)
O18 0.060(2) 0.047(2) 0.0353(19) 0.0010(16) -0.0080(16) 0.0083(18)
Cl1 0.0351(6) 0.0323(6) 0.0356(6) 0.0045(5) 0.0013(5) 0.0029(5)
Cl2 0.0344(6) 0.0304(6) 0.0346(6) 0.0031(5) -0.0018(5) 0.0052(5)
Re1 0.03288(11) 0.02709(10) 0.02774(10) -0.00137(7) 0.00170(7) 0.00563(8)
Re2 0.03349(11) 0.02145(9) 0.03026(10) 0.00375(7) 0.00090(7) 0.00617(7)
P1 0.0612(10) 0.0379(7) 0.0398(7) 0.0115(6) 0.0124(6) 0.0065(7)
P2 0.0452(8) 0.0278(7) 0.0494(8) 0.0014(6) -0.0035(6) 0.0027(6)
P3 0.0376(8) 0.0262(7) 0.0763(10) 0.0018(6) -0.0013(7) 0.0079(6)
P4 0.0412(8) 0.0398(7) 0.0346(7) 0.0062(5) -0.0035(5) 0.0006(6)
C68 0.062(4) 0.045(3) 0.053(3) 0.014(3) -0.006(3) -0.005(3)
C67 0.057(4) 0.047(3) 0.055(3) 0.006(3) 0.007(3) -0.003(3)
C61 0.053(4) 0.044(3) 0.052(3) -0.008(3) -0.006(3) 0.011(3)
C70 0.072(4) 0.059(4) 0.044(3) -0.009(3) -0.007(3) 0.023(3)
C69 0.072(4) 0.053(4) 0.052(3) 0.002(3) 0.015(3) 0.010(3)
C65 0.073(4) 0.055(4) 0.039(3) -0.001(3) -0.002(3) -0.015(3)
C57 0.062(4) 0.041(3) 0.069(4) 0.005(3) -0.018(3) 0.002(3)
C66 0.063(4) 0.073(5) 0.066(4) -0.018(3) -0.008(3) 0.020(4)
C58 0.109(6) 0.037(3) 0.063(4) 0.001(3) -0.026(4) 0.004(3)
C59 0.042(3) 0.079(5) 0.061(4) 0.006(3) 0.014(3) 0.010(3)
C62 0.074(5) 0.093(5) 0.045(3) -0.006(3) -0.005(3) 0.030(4)
C63 0.059(4) 0.050(4) 0.098(5) 0.006(4) 0.001(4) 0.002(3)
C60 0.064(4) 0.073(5) 0.073(4) 0.002(3) 0.026(3) 0.020(4)
C64 0.074(5) 0.088(6) 0.098(6) 0.029(5) 0.004(4) 0.006(4)
C56 0.091(6) 0.104(6) 0.095(6) 0.046(5) 0.021(4) 0.007(5)
C55 0.090(7) 0.129(8) 0.227(12) 0.119(9) 0.050(7) 0.010(6)

loop_
_atom_type_symbol
_atom_type_description
_atom_type_scat_dispersion_real
_atom_type_scat_dispersion_imag
_atom_type_scat_source
C C 0.0033 0.0016 'International Tables Vol C Tables 4.2.6.8 and 6.1.1.4'
H H 0 0 'International Tables Vol C Tables 4.2.6.8 and 6.1.1.4'
N N 0.0061 0.0033 'International Tables Vol C Tables 4.2.6.8 and 6.1.1.4'
O O 0.0106 0.006 'International Tables Vol C Tables 4.2.6.8 and 6.1.1.4'
Cl Cl 0.1484 0.1585 'International Tables Vol C Tables 4.2.6.8 and 6.1.1.4'
Re Re -1.0185 7.231 'International Tables Vol C Tables 4.2.6.8 and 6.1.1.4'
P P 0.1023 0.0942 'International Tables Vol C Tables 4.2.6.8 and 6.1.1.4'

loop_
_geom_angle_atom_site_label_1
_geom_angle_atom_site_label_2
_geom_angle_atom_site_label_3
_geom_angle
O1 C1 Re1 178.3(4)
O2 C2 Re1 178.1(4)
O3 C3 Re1 176.1(4)
O4 C4 Re2 178.5(4)
O5 C5 Re2 178.7(4)
O6 C6 Re2 178.2(4)
C26 C7 C8 120.9(4)
C9 C8 C7 116.3(4)
C9 C8 C34 121.9(4)
C7 C8 C34 121.8(4)
C10 C9 C8 120.4(4)
N2 C10 C9 123.4(4)
N3 C11 C12 123.3(4)
C11 C12 C13 120.2(4)
C14 C13 C12 115.9(4)
C14 C13 C48 121.3(4)
C12 C13 C48 122.8(4)
C15 C14 C13 121.2(4)
N3 C15 C14 122.0(4)
N3 C15 C16 114.5(4)
C14 C15 C16 123.5(4)
N4 C16 C17 121.9(4)
N4 C16 C15 115.3(4)
C17 C16 C15 122.8(4)
C16 C17 C18 120.8(4)
C19 C18 C17 116.0(4)
C19 C18 C41 122.1(4)
C17 C18 C41 121.9(4)
C20 C19 C18 120.7(4)
N4 C20 C19 123.2(4)
N1 C21 C22 123.7(4)
C21 C22 C23 120.4(4)
C22 C23 C24 115.4(4)
C22 C23 C28 122.0(4)
C24 C23 C28 122.5(4)
C25 C24 C23 121.8(4)
N1 C25 C24 121.0(4)
N1 C25 C26 114.3(4)
C24 C25 C26 124.7(4)
N2 C26 C7 121.9(4)
N2 C26 C25 114.4(3)
C7 C26 C25 123.7(4)
C32 C27 C28 121.0(4)
C29 C28 C27 116.8(4)
C29 C28 C23 122.0(4)
C27 C28 C23 121.0(4)
C30 C29 C28 121.5(4)
C29 C30 C31 121.4(4)
C30 C31 C32 117.5(4)
C30 C31 C33 121.3(4)
C32 C31 C33 121.2(4)
C27 C32 C31 121.7(4)
C31 C33 P2 110.2(3)
C39 C34 C35 117.3(4)
C39 C34 C8 121.3(4)
C35 C34 C8 121.3(4)
C36 C35 C34 121.7(4)
C37 C36 C35 120.5(5)
C36 C37 C38 118.1(5)
C36 C37 C40 121.3(5)
C38 C37 C40 120.5(5)
C37 C38 C39 121.5(5)
C38 C39 C34 120.6(5)
C37 C40 P1 115.5(4)
C42 C41 C45 117.0(4)
C42 C41 C18 121.7(4)
C45 C41 C18 121.2(4)
C43 C42 C41 121.6(4)
C42 C43 C44 120.9(4)
C46 C44 C43 117.9(4)
C46 C44 C47 121.2(4)
C43 C44 C47 120.9(4)
C46 C45 C41 121.7(4)
C45 C46 C44 120.9(4)
C44 C47 P4 108.9(3)
C53 C48 C50 116.6(4)
C53 C48 C13 121.8(4)
C50 C48 C13 121.5(4)
C50 C49 C51 121.1(4)
C49 C50 C48 122.2(4)
C52 C51 C49 117.1(4)
C52 C51 C54 121.0(4)
C49 C51 C54 121.8(4)
C53 C52 C51 121.1(4)
C52 C53 C48 121.8(4)
C51 C54 P3 110.7(3)
C21 N1 C25 117.3(4)
C21 N1 Re2 125.3(3)
C25 N1 Re2 117.2(3)
C10 N2 C26 116.9(3)
C10 N2 Re2 125.4(3)
C26 N2 Re2 117.0(3)
C11 N3 C15 117.3(4)
C11 N3 Re1 125.4(3)
C15 N3 Re1 117.0(3)
C20 N4 C16 117.5(4)
C20 N4 Re1 125.1(3)
C16 N4 Re1 117.3(3)
C63 O8 P2 122.9(4)
C65 O9 P2 124.7(3)
C69 O10 P1 120.1(3)
C67 O11 P1 117.6(3)
C55 O13 P3 121.2(6)
C57 O15 P3 120.0(3)
C59 O17 P4 123.1(4)
C61 O18 P4 120.1(3)
C1 Re1 C2 90.4(2)
C1 Re1 C3 86.83(19)
C2 Re1 C3 89.09(19)
C1 Re1 N4 93.41(16)
C2 Re1 N4 97.89(16)
C3 Re1 N4 173.01(17)
C1 Re1 N3 96.08(17)
C2 Re1 N3 170.49(16)
C3 Re1 N3 98.20(17)
N4 Re1 N3 74.82(13)
C1 Re1 Cl1 176.15(13)
C2 Re1 Cl1 90.17(14)
C3 Re1 Cl1 96.99(15)
N4 Re1 Cl1 82.73(9)
N3 Re1 Cl1 82.92(10)
C5 Re2 C6 89.0(2)
C5 Re2 C4 90.4(2)
C6 Re2 C4 88.44(19)
C5 Re2 N1 94.88(16)
C6 Re2 N1 98.34(16)
C4 Re2 N1 171.45(16)
C5 Re2 N2 96.65(16)
C6 Re2 N2 170.92(16)
C4 Re2 N2 98.60(16)
N1 Re2 N2 74.15(13)
C5 Re2 Cl2 178.75(13)
C6 Re2 Cl2 91.82(15)
C4 Re2 Cl2 90.57(15)
N1 Re2 Cl2 84.05(10)
N2 Re2 Cl2 82.44(9)
O12 P1 O11 116.2(2)
O12 P1 O10 114.1(2)
O11 P1 O10 102.2(2)
O12 P1 C40 111.5(2)
O11 P1 C40 104.4(2)
O10 P1 C40 107.4(2)
O7 P2 O9 116.5(3)
O7 P2 O8 112.1(2)
O9 P2 O8 105.8(2)
O7 P2 C33 115.0(2)
O9 P2 C33 100.4(2)
O8 P2 C33 105.7(2)
O14 P3 O13 116.6(3)
O14 P3 O15 113.4(2)
O13 P3 O15 102.7(2)
O14 P3 C54 114.6(2)
O13 P3 C54 102.2(2)
O15 P3 C54 105.8(2)
O16 P4 O17 115.3(2)
O16 P4 O18 115.8(2)
O17 P4 O18 101.28(19)
O16 P4 C47 114.3(2)
O17 P4 C47 103.3(2)
O18 P4 C47 105.2(2)
O11 C67 C68 109.7(4)
O18 C61 C62 107.9(4)
O10 C69 C70 109.4(5)
O9 C65 C66 110.3(5)
O15 C57 C58 107.8(4)
O17 C59 C60 108.8(5)
C64 C63 O8 113.4(5)
C56 C55 O13 117.3(8)

loop_
_geom_bond_atom_site_label_1
_geom_bond_atom_site_label_2
_geom_bond_distance
C1 O1 1.158(6)
C1 Re1 1.895(5)
C2 O2 1.154(5)
C2 Re1 1.916(5)
C3 O3 1.149(5)
C3 Re1 1.924(5)
C4 O4 1.152(5)
C4 Re2 1.918(5)
C5 O5 1.154(6)
C5 Re2 1.902(5)
C6 O6 1.151(5)
C6 Re2 1.911(5)
C7 C26 1.382(6)
C7 C8 1.396(6)
C8 C9 1.393(6)
C8 C34 1.489(6)
C9 C10 1.366(6)
C10 N2 1.353(5)
C11 N3 1.348(5)
C11 C12 1.371(6)
C12 C13 1.403(6)
C13 C14 1.399(6)
C13 C48 1.480(6)
C14 C15 1.374(6)
C15 N3 1.358(5)
C15 C16 1.479(6)
C16 N4 1.351(5)
C16 C17 1.384(6)
C17 C18 1.402(6)
C18 C19 1.390(6)
C18 C41 1.475(6)
C19 C20 1.367(6)
C20 N4 1.346(5)
C21 N1 1.338(5)
C21 C22 1.363(6)
C22 C23 1.394(6)
C23 C24 1.396(6)
C23 C28 1.477(6)
C24 C25 1.375(6)
C25 N1 1.361(5)
C25 C26 1.478(6)
C26 N2 1.361(5)
C27 C32 1.375(6)
C27 C28 1.398(6)
C28 C29 1.393(6)
C29 C30 1.374(6)
C30 C31 1.381(6)
C31 C32 1.383(6)
C31 C33 1.521(6)
C33 P2 1.810(5)
C34 C39 1.386(6)
C34 C35 1.387(6)
C35 C36 1.383(6)
C36 C37 1.376(7)
C37 C38 1.377(7)
C37 C40 1.529(7)
C38 C39 1.385(7)
C40 P1 1.819(6)
C41 C42 1.391(6)
C41 C45 1.394(6)
C42 C43 1.368(6)
C43 C44 1.401(6)
C44 C46 1.383(6)
C44 C47 1.515(6)
C45 C46 1.374(6)
C47 P4 1.813(5)
C48 C53 1.393(6)
C48 C50 1.394(6)
C49 C50 1.364(6)
C49 C51 1.401(6)
C51 C52 1.394(6)
C51 C54 1.508(6)
C52 C53 1.377(6)
C54 P3 1.802(5)
N1 Re2 2.156(3)
N2 Re2 2.159(3)
N3 Re1 2.162(4)
N4 Re1 2.152(3)
O7 P2 1.482(4)
O8 C63 1.506(7)
O8 P2 1.566(4)
O9 C65 1.466(6)
O9 P2 1.519(4)
O10 C69 1.438(6)
O10 P1 1.583(4)
O11 C67 1.482(7)
O11 P1 1.573(4)
O12 P1 1.466(3)
O13 C55 1.463(8)
O13 P3 1.566(4)
O14 P3 1.453(4)
O15 C57 1.447(6)
O15 P3 1.580(4)
O16 P4 1.464(4)
O17 C59 1.430(6)
O17 P4 1.572(4)
O18 C61 1.456(6)
O18 P4 1.581(3)
Cl1 Re1 2.4888(11)
Cl2 Re2 2.4912(11)
C68 C67 1.488(8)
C61 C62 1.503(7)
C70 C69 1.486(8)
C65 C66 1.485(8)
C57 C58 1.490(7)
C59 C60 1.489(8)
C63 C64 1.453(9)
C56 C55 1.347(10)
